data_4510669
loop_
_publ_author_name
'Chakraborty, Sourav'
'Arunachalam, M.'
'Bose, Purnandhu'
'Ghosh, Pradyut'

_publ_section_title
;
 Binding Studies on an Arene-Capped Bicyclic Cyclophane with \p-Rich
 Neutral Guests and Anions
;
_journal_issue 7
_journal_name_full 'Crystal Growth &amp; Design'
_journal_page_first 3208
_journal_paper_doi 10.1021/cg400597e
_journal_volume 13
_journal_year 2013
_chemical_formula_sum 'C48 H74 N13 O26.5'
_chemical_formula_weight 1257.20
_chemical_name_systematic
; 
 ? 
;
_space_group_IT_number 2
_symmetry_cell_setting triclinic
_symmetry_space_group_name_Hall '-P 1'
_symmetry_space_group_name_H-M 'P -1'
_atom_sites_solution_hydrogens geom
_atom_sites_solution_primary direct
_atom_sites_solution_secondary difmap
_audit_creation_method SHELXL-97
_cell_angle_alpha 97.037(2)
_cell_angle_beta 93.522(2)
_cell_angle_gamma 109.287(2)
_cell_formula_units_Z 2
_cell_length_a 12.3872(15)
_cell_length_b 15.5922(19)
_cell_length_c 16.3762(19)
_cell_measurement_temperature 100(2)
_cell_volume 2945.4(6)
_computing_cell_refinement 'BRUKER SMART'
_computing_data_collection 'BRUKER SMART'
_computing_data_reduction 'BRUKER SAINT'
_computing_molecular_graphics ORTEP
_computing_structure_refinement 'SHELXL-97 (Sheldrick, 1997)'
_computing_structure_solution 'SHELXS-97 (Sheldrick, 1990)'
_diffrn_ambient_temperature 100(2)
_diffrn_measured_fraction_theta_full 0.986
_diffrn_measured_fraction_theta_max 0.986
_diffrn_measurement_device_type 'BRUKER SMART APEX CCD DIFFRACTOMETER'
_diffrn_measurement_method 'OMEGA-PHI SCAN'
_diffrn_radiation_monochromator graphite
_diffrn_radiation_source 'fine-focus sealed tube'
_diffrn_radiation_type MoK\a
_diffrn_radiation_wavelength 0.71073
_diffrn_reflns_av_R_equivalents 0.0381
_diffrn_reflns_av_sigmaI/netI 0.0605
_diffrn_reflns_limit_h_max 15
_diffrn_reflns_limit_h_min -15
_diffrn_reflns_limit_k_max 19
_diffrn_reflns_limit_k_min -19
_diffrn_reflns_limit_l_max 20
_diffrn_reflns_limit_l_min -20
_diffrn_reflns_number 23795
_diffrn_reflns_theta_full 26.50
_diffrn_reflns_theta_max 26.50
_diffrn_reflns_theta_min 1.74
_exptl_absorpt_coefficient_mu 0.116
_exptl_absorpt_correction_T_max 0.9626
_exptl_absorpt_correction_T_min 0.9473
_exptl_absorpt_correction_type multi-scan
_exptl_absorpt_process_details 'BRUKER SADABS'
_exptl_crystal_colour COLOURLESS
_exptl_crystal_density_diffrn 1.418
_exptl_crystal_density_method 'not measured'
_exptl_crystal_description BLOCKS
_exptl_crystal_F_000 1330
_exptl_crystal_size_max 0.47
_exptl_crystal_size_mid 0.38
_exptl_crystal_size_min 0.33
_refine_diff_density_max 1.636
_refine_diff_density_min -0.511
_refine_diff_density_rms 0.076
_refine_ls_extinction_method none
_refine_ls_goodness_of_fit_ref 1.058
_refine_ls_hydrogen_treatment mixed
_refine_ls_matrix_type full
_refine_ls_number_parameters 845
_refine_ls_number_reflns 12047
_refine_ls_number_restraints 0
_refine_ls_restrained_S_all 1.058
_refine_ls_R_factor_all 0.0892
_refine_ls_R_factor_gt 0.0746
_refine_ls_shift/su_max 5.540
_refine_ls_shift/su_mean 0.035
_refine_ls_structure_factor_coef Fsqd
_refine_ls_weighting_details 'calc w=1/[\s^2^(Fo^2^)+(0.0837P)^2^+3.7952P] where P=(Fo^2^+2Fc^2^)/3'
_refine_ls_weighting_scheme calc
_refine_ls_wR_factor_gt 0.1836
_refine_ls_wR_factor_ref 0.1925
_reflns_number_gt 9615
_reflns_number_total 12047
_reflns_threshold_expression >2sigma(I)
_cod_data_source_file cg400597e_si_002.cif
_cod_data_source_block Nitrate
_cod_depositor_comments
;
The following automatic conversions were performed:

'_symmetry_cell_setting' value 'TRICLINIC' changed to 'triclinic'
according to
/usr/data/users/saulius/automatic-downloads/retrospective/ACS/lib/dictionaries/cif_core.dic
dictionary named 'cif_core.dic' version 2.4.2 from
2011-04-26.

'_exptl_absorpt_correction_type' value 'MULTI-SCAN'
changed to 'multi-scan' according to
/usr/data/users/saulius/automatic-downloads/retrospective/ACS/lib/dictionaries/cif_core.dic
dictionary named 'cif_core.dic' version 2.4.2 from 2011-04-26.

Automatic conversion script
Id: cif_fix_values 2281 2013-09-26 08:29:07Z andrius 
;
_cod_original_sg_symbol_H-M P-1
_cod_original_formula_sum 'C48 H74 N13 O26.50'
_cod_database_code 4510669

loop_
_symmetry_equiv_pos_as_xyz
'x, y, z'
'-x, -y, -z'

loop_
_atom_site_label
_atom_site_type_symbol
_atom_site_fract_x
_atom_site_fract_y
_atom_site_fract_z
_atom_site_U_iso_or_equiv
_atom_site_adp_type
_atom_site_occupancy
_atom_site_calc_flag
_atom_site_refinement_flags
N1 N 0.30193(18) 0.78600(15) 0.46932(14) 0.0178(5) Uani 1 d .
H1A H 0.2788 0.8193 0.4353 0.021 Uiso 1 calc R
H1B H 0.2515 0.7281 0.4591 0.021 Uiso 1 calc R
N2 N -0.18818(18) 0.78666(15) 0.46374(14) 0.0179(5) Uani 1 d .
H2A H -0.1426 0.8152 0.4275 0.021 Uiso 1 calc R
H2B H -0.1937 0.8303 0.5029 0.021 Uiso 1 calc R
N3 N -0.24417(18) 0.41527(15) 0.24131(14) 0.0179(5) Uani 1 d .
H3A H -0.2164 0.4263 0.1927 0.021 Uiso 1 calc R
H3B H -0.1935 0.4551 0.2818 0.021 Uiso 1 calc R
N4 N 0.24147(19) 0.43433(16) 0.22659(14) 0.0209(5) Uani 1 d .
H4A H 0.2058 0.4709 0.2077 0.025 Uiso 1 calc R
H4B H 0.2419 0.3928 0.1834 0.025 Uiso 1 calc R
N5 N -0.1613(2) 0.73737(18) 0.09318(15) 0.0251(5) Uani 1 d .
H5A H -0.1547 0.6837 0.0715 0.030 Uiso 1 calc R
H5B H -0.1141 0.7583 0.1407 0.030 Uiso 1 calc R
N6 N 0.3003(2) 0.80810(19) 0.13286(16) 0.0277(6) Uani 1 d .
H6A H 0.2437 0.7558 0.1103 0.033 Uiso 1 calc R
H6B H 0.2818 0.8265 0.1827 0.033 Uiso 1 calc R
C1 C 0.4138(2) 0.73482(18) 0.36556(16) 0.0173(5) Uani 1 d .
C2 C 0.3949(2) 0.64023(18) 0.35333(16) 0.0169(5) Uani 1 d .
C3 C 0.3833(2) 0.59412(19) 0.27236(17) 0.0185(5) Uani 1 d .
C4 C 0.3883(2) 0.64083(19) 0.20392(17) 0.0203(6) Uani 1 d .
C5 C 0.4083(2) 0.7355(2) 0.21705(17) 0.0197(6) Uani 1 d .
C6 C 0.4240(2) 0.78359(19) 0.29786(17) 0.0193(6) Uani 1 d .
C7 C 0.3912(2) 0.58849(19) 0.42596(16) 0.0186(5) Uani 1 d .
H7A H 0.3271 0.5319 0.4153 0.028 Uiso 1 calc R
H7B H 0.3830 0.6253 0.4750 0.028 Uiso 1 calc R
H7C H 0.4613 0.5753 0.4337 0.028 Uiso 1 calc R
C8 C 0.3731(3) 0.5901(2) 0.11663(17) 0.0254(6) Uani 1 d .
H8A H 0.3726 0.5287 0.1187 0.038 Uiso 1 calc R
H8B H 0.4355 0.6217 0.0874 0.038 Uiso 1 calc R
H8C H 0.3016 0.5878 0.0886 0.038 Uiso 1 calc R
C9 C 0.4534(3) 0.8867(2) 0.31265(19) 0.0252(6) Uani 1 d .
H9A H 0.3988 0.9021 0.3454 0.038 Uiso 1 calc R
H9B H 0.4507 0.9086 0.2605 0.038 Uiso 1 calc R
H9C H 0.5293 0.9150 0.3414 0.038 Uiso 1 calc R
C10 C 0.4197(2) 0.78542(19) 0.45162(17) 0.0194(6) Uani 1 d .
H10A H 0.4487 0.7556 0.4921 0.023 Uiso 1 calc R
H10B H 0.4723 0.8481 0.4560 0.023 Uiso 1 calc R
C11 C 0.3022(2) 0.82550(19) 0.55662(17) 0.0204(6) Uani 1 d .
H11A H 0.3614 0.8858 0.5686 0.024 Uiso 1 calc R
H11B H 0.3217 0.7867 0.5928 0.024 Uiso 1 calc R
C12 C 0.1882(2) 0.83448(18) 0.57555(17) 0.0183(5) Uani 1 d .
C13 C 0.1884(2) 0.89918(19) 0.64157(17) 0.0215(6) Uani 1 d .
H13 H 0.2578 0.9370 0.6711 0.026 Uiso 1 calc R
C14 C 0.0859(2) 0.90801(19) 0.66396(17) 0.0229(6) Uani 1 d .
H14 H 0.0868 0.9513 0.7087 0.027 Uiso 1 calc R
C15 C -0.0170(2) 0.85281(19) 0.62002(17) 0.0216(6) Uani 1 d .
H15 H -0.0855 0.8586 0.6355 0.026 Uiso 1 calc R
C16 C -0.0192(2) 0.78836(18) 0.55254(16) 0.0173(5) Uani 1 d .
C17 C 0.0834(2) 0.77898(19) 0.53112(17) 0.0197(6) Uani 1 d .
H17 H 0.0824 0.7353 0.4867 0.024 Uiso 1 calc R
C18 C -0.1316(2) 0.72878(18) 0.50374(17) 0.0196(6) Uani 1 d .
H18A H -0.1179 0.6853 0.4616 0.024 Uiso 1 calc R
H18B H -0.1821 0.6942 0.5402 0.024 Uiso 1 calc R
C19 C -0.3064(2) 0.73457(18) 0.41891(17) 0.0180(5) Uani 1 d .
H19A H -0.3452 0.7781 0.4103 0.022 Uiso 1 calc R
H19B H -0.3504 0.6932 0.4540 0.022 Uiso 1 calc R
C20 C -0.3070(2) 0.67911(18) 0.33585(16) 0.0168(5) Uani 1 d .
C21 C -0.2916(2) 0.72305(19) 0.26589(17) 0.0190(6) Uani 1 d .
C22 C -0.3036(2) 0.6711(2) 0.18784(17) 0.0211(6) Uani 1 d .
C23 C -0.3314(2) 0.5754(2) 0.17867(17) 0.0220(6) Uani 1 d .
C24 C -0.3395(2) 0.53275(19) 0.24935(17) 0.0184(5) Uani 1 d .
C25 C -0.3288(2) 0.58340(18) 0.32876(16) 0.0161(5) Uani 1 d .
C26 C -0.2639(2) 0.8262(2) 0.27283(19) 0.0243(6) Uani 1 d .
H26A H -0.2532 0.8526 0.3301 0.036 Uiso 1 calc R
H26B H -0.3262 0.8387 0.2448 0.036 Uiso 1 calc R
H26C H -0.1947 0.8526 0.2479 0.036 Uiso 1 calc R
C27 C -0.3539(3) 0.5192(2) 0.09281(18) 0.0271(6) Uani 1 d .
H27A H -0.3171 0.4738 0.0924 0.041 Uiso 1 calc R
H27B H -0.3235 0.5591 0.0532 0.041 Uiso 1 calc R
H27C H -0.4352 0.4893 0.0786 0.041 Uiso 1 calc R
C28 C -0.3420(2) 0.53332(18) 0.40266(17) 0.0187(5) Uani 1 d .
H28A H -0.4173 0.4875 0.3969 0.028 Uiso 1 calc R
H28B H -0.3321 0.5763 0.4522 0.028 Uiso 1 calc R
H28C H -0.2849 0.5042 0.4060 0.028 Uiso 1 calc R
C29 C -0.3575(2) 0.43150(19) 0.24212(18) 0.0210(6) Uani 1 d .
H29A H -0.3959 0.4071 0.2884 0.025 Uiso 1 calc R
H29B H -0.4065 0.3993 0.1915 0.025 Uiso 1 calc R
C30 C -0.2549(2) 0.31942(19) 0.25320(18) 0.0211(6) Uani 1 d .
H30A H -0.3223 0.2767 0.2187 0.025 Uiso 1 calc R
H30B H -0.2663 0.3125 0.3104 0.025 Uiso 1 calc R
C31 C -0.1510(2) 0.29521(18) 0.23201(16) 0.0182(5) Uani 1 d .
C32 C -0.1637(2) 0.21925(18) 0.17333(17) 0.0206(6) Uani 1 d .
H32 H -0.2363 0.1844 0.1467 0.025 Uiso 1 calc R
C33 C -0.0693(3) 0.19493(19) 0.15401(18) 0.0230(6) Uani 1 d .
H33 H -0.0790 0.1429 0.1159 0.028 Uiso 1 calc R
C34 C 0.0393(2) 0.24804(19) 0.19144(17) 0.0208(6) Uani 1 d .
H34 H 0.1028 0.2323 0.1776 0.025 Uiso 1 calc R
C35 C 0.0541(2) 0.32482(19) 0.24956(17) 0.0195(6) Uani 1 d .
C36 C -0.0413(2) 0.34732(19) 0.27098(17) 0.0201(6) Uani 1 d .
H36 H -0.0320 0.3973 0.3115 0.024 Uiso 1 calc R
C37 C 0.1725(2) 0.3842(2) 0.28906(18) 0.0235(6) Uani 1 d .
H37A H 0.1662 0.4282 0.3342 0.028 Uiso 1 calc R
H37B H 0.2113 0.3461 0.3117 0.028 Uiso 1 calc R
C38 C 0.3647(2) 0.49242(19) 0.25789(17) 0.0200(6) Uani 1 d .
H38A H 0.3860 0.4742 0.3093 0.024 Uiso 1 calc R
H38B H 0.4148 0.4808 0.2179 0.024 Uiso 1 calc R
C39 C -0.2833(2) 0.7200(2) 0.11272(18) 0.0259(6) Uani 1 d .
H39A H -0.3364 0.6826 0.0657 0.031 Uiso 1 calc R
H39B H -0.2969 0.7780 0.1237 0.031 Uiso 1 calc R
C40 C -0.1222(2) 0.8054(2) 0.03370(19) 0.0253(6) Uani 1 d .
H40A H -0.1206 0.7728 -0.0203 0.030 Uiso 1 calc R
H40B H -0.1765 0.8377 0.0280 0.030 Uiso 1 calc R
C41 C -0.0046(3) 0.8736(2) 0.0638(2) 0.0316(7) Uani 1 d .
C42 C 0.0034(9) 0.9534(7) 0.1234(7) 0.028(2) Uani 0.41 d P
C42A C 0.0113(7) 0.9667(5) 0.0846(5) 0.0348(16) Uani 0.59 d P
C43 C 0.1207(6) 1.0305(4) 0.1032(5) 0.0360(15) Uani 0.54 d P
C43A C 0.1104(7) 1.0129(5) 0.1586(7) 0.044(2) Uani 0.46 d P
C44 C 0.2161(5) 1.0027(4) 0.1006(5) 0.0373(13) Uani 0.61 d P
C44A C 0.2085(7) 0.9895(5) 0.1504(6) 0.0290(18) Uani 0.39 d P
C45 C 0.2008(3) 0.9092(2) 0.0841(3) 0.0410(9) Uani 1 d .
C46 C 0.0922(2) 0.8486(2) 0.05558(18) 0.0234(6) Uani 1 d .
H46 H 0.0836 0.7896 0.0302 0.028 Uiso 1 calc R
C47 C 0.3055(2) 0.8799(2) 0.0790(2) 0.0286(7) Uani 1 d .
H47A H 0.3089 0.8556 0.0222 0.034 Uiso 1 calc R
H47B H 0.3747 0.9328 0.0966 0.034 Uiso 1 calc R
C48 C 0.4107(2) 0.7880(2) 0.14508(17) 0.0221(6) Uani 1 d .
H48A H 0.4754 0.8452 0.1557 0.026 Uiso 1 calc R
H48B H 0.4203 0.7520 0.0952 0.026 Uiso 1 calc R
N7 N 0.0648(3) 0.7455(3) 0.2360(2) 0.0514(9) Uani 1 d .
O1 O -0.0092(2) 0.7843(2) 0.24229(16) 0.0596(9) Uani 1 d .
O2 O 0.0640(2) 0.6935(2) 0.17377(17) 0.0497(7) Uani 1 d .
O3 O 0.1109(7) 0.7405(6) 0.3103(4) 0.074(2) Uani 0.49 d P
O3A O 0.1650(4) 0.7878(5) 0.2716(3) 0.0512(15) Uani 0.51 d P
N8 N 0.6559(2) 0.97106(18) 0.10711(16) 0.0286(6) Uani 1 d .
O4 O 0.5928(2) 0.99368(19) 0.05752(14) 0.0413(6) Uani 1 d .
O5 O 0.7164(3) 0.9284(2) 0.08185(19) 0.0650(9) Uani 1 d .
O6 O 0.6530(2) 0.99037(16) 0.18291(14) 0.0415(6) Uani 1 d .
N9 N 0.3622(2) 0.30018(19) 0.10837(15) 0.0286(6) Uani 1 d .
O7 O 0.3147(2) 0.35481(16) 0.08686(13) 0.0337(5) Uani 1 d .
O8 O 0.3386(2) 0.2657(2) 0.17141(16) 0.0492(7) Uani 1 d .
O9 O 0.4340(2) 0.2826(2) 0.06457(15) 0.0454(7) Uani 1 d .
N10 N 0.4071(2) 0.28691(17) 0.38399(14) 0.0221(5) Uani 1 d .
O10 O 0.39113(17) 0.36100(14) 0.40327(13) 0.0257(4) Uani 1 d .
O11 O 0.3281(2) 0.21270(15) 0.38566(15) 0.0373(6) Uani 1 d .
O12 O 0.50289(18) 0.28581(17) 0.36450(14) 0.0336(5) Uani 1 d .
N11 N 0.2636(2) 0.01458(18) 0.47303(16) 0.0274(6) Uani 1 d .
O13 O 0.1792(2) 0.03782(16) 0.45497(18) 0.0431(6) Uani 1 d .
O14 O 0.2751(3) -0.05087(19) 0.42669(16) 0.0519(7) Uani 1 d .
O15 O 0.3317(2) 0.05561(17) 0.53360(16) 0.0424(6) Uani 1 d .
N12 N 0.80978(19) 0.36546(16) 0.04198(14) 0.0196(5) Uani 1 d .
O16 O 0.71206(16) 0.31841(14) 0.05322(12) 0.0246(4) Uani 1 d .
O17 O 0.86797(17) 0.43512(14) 0.09316(13) 0.0272(5) Uani 1 d .
H17A H 0.8637 0.4224 0.1402 0.041 Uiso 1 calc R
O18 O 0.85325(17) 0.34644(15) -0.02239(13) 0.0287(5) Uani 1 d .
N13 N 0.85277(19) 0.43730(16) 0.51817(15) 0.0220(5) Uani 1 d .
O19 O 0.80949(17) 0.38989(14) 0.44956(13) 0.0266(5) Uani 1 d .
O20 O 0.89792(17) 0.52220(13) 0.52529(13) 0.0267(5) Uani 1 d .
O21 O 0.84935(16) 0.39798(14) 0.58182(13) 0.0248(4) Uani 1 d .
O22 O 0.0990(2) 0.52582(18) 0.1780(2) 0.0630(9) Uani 1 d .
H22D H 0.0555 0.4899 0.1406 0.050 Uiso 1 d .
H22E H 0.0984 0.5773 0.1801 0.050 Uiso 1 d .
O23 O 0.91728(16) 0.55326(15) 0.35391(14) 0.0298(5) Uani 1 d .
H23D H 0.9839 0.5707 0.3458 0.050 Uiso 1 d .
H23E H 0.9155 0.5385 0.4120 0.050 Uiso 1 d .
O24 O -0.0214(2) 0.89298(17) 0.38153(16) 0.0349(5) Uani 1 d .
H24D H 0.040(4) 0.941(3) 0.411(3) 0.060(13) Uiso 1 d .
H24E H -0.002(4) 0.864(3) 0.332(3) 0.070(15) Uiso 1 d .
O25 O 0.09881(19) 0.40290(16) 0.99459(16) 0.0384(6) Uani 1 d .
H25D H 0.0209 0.3822 0.9979 0.050 Uiso 1 d .
H25E H 0.1142 0.4571 0.9737 0.050 Uiso 1 d .
O26 O 0.4123(4) 0.0823(2) 0.3182(3) 0.0823(12) Uani 1 d .
H26D H 0.4556 0.1046 0.259(3) 0.050 Uiso 1 d .
H26E H 0.3979 0.1364 0.3461 0.050 Uiso 1 d .
O27 O 0.2335(6) 0.9379(7) 0.2651(4) 0.086(3) Uani 0.50 d P

loop_
_atom_site_aniso_label
_atom_site_aniso_U_11
_atom_site_aniso_U_22
_atom_site_aniso_U_33
_atom_site_aniso_U_23
_atom_site_aniso_U_13
_atom_site_aniso_U_12
N1 0.0130(11) 0.0172(11) 0.0209(12) -0.0017(9) -0.0017(9) 0.0042(9)
N2 0.0151(11) 0.0154(11) 0.0204(12) -0.0017(9) -0.0024(9) 0.0039(9)
N3 0.0108(10) 0.0203(12) 0.0179(11) -0.0041(9) 0.0004(8) 0.0017(9)
N4 0.0187(12) 0.0205(12) 0.0190(12) -0.0002(9) -0.0027(9) 0.0026(9)
N5 0.0211(12) 0.0309(14) 0.0241(13) 0.0057(10) 0.0032(10) 0.0093(10)
N6 0.0144(12) 0.0436(16) 0.0244(13) 0.0121(11) 0.0002(10) 0.0069(11)
C1 0.0086(12) 0.0215(13) 0.0201(13) 0.0019(10) -0.0014(10) 0.0038(10)
C2 0.0067(11) 0.0231(14) 0.0192(13) 0.0031(10) -0.0001(9) 0.0030(10)
C3 0.0088(12) 0.0237(14) 0.0208(14) 0.0027(11) 0.0007(10) 0.0031(10)
C4 0.0095(12) 0.0255(15) 0.0215(14) 0.0002(11) -0.0029(10) 0.0022(10)
C5 0.0097(12) 0.0279(15) 0.0203(14) 0.0067(11) 0.0006(10) 0.0040(11)
C6 0.0078(12) 0.0247(14) 0.0248(14) 0.0038(11) -0.0008(10) 0.0052(10)
C7 0.0155(13) 0.0214(14) 0.0183(13) 0.0027(10) -0.0021(10) 0.0062(11)
C8 0.0268(15) 0.0252(15) 0.0194(14) 0.0020(11) -0.0006(11) 0.0036(12)
C9 0.0247(15) 0.0238(15) 0.0300(16) 0.0066(12) 0.0043(12) 0.0110(12)
C10 0.0117(12) 0.0207(14) 0.0248(14) 0.0017(11) -0.0002(10) 0.0052(10)
C11 0.0144(13) 0.0217(14) 0.0211(14) -0.0058(11) -0.0034(10) 0.0049(11)
C12 0.0162(13) 0.0178(13) 0.0203(14) 0.0026(10) -0.0008(10) 0.0055(10)
C13 0.0202(14) 0.0206(14) 0.0191(14) -0.0036(11) -0.0027(11) 0.0040(11)
C14 0.0284(15) 0.0219(14) 0.0176(14) -0.0033(11) -0.0006(11) 0.0105(12)
C15 0.0212(14) 0.0253(15) 0.0207(14) 0.0019(11) 0.0041(11) 0.0115(12)
C16 0.0155(13) 0.0185(13) 0.0170(13) 0.0026(10) -0.0005(10) 0.0053(10)
C17 0.0204(14) 0.0185(13) 0.0195(14) -0.0019(10) 0.0000(11) 0.0079(11)
C18 0.0167(13) 0.0174(13) 0.0235(14) 0.0005(11) -0.0003(11) 0.0053(11)
C19 0.0119(12) 0.0187(13) 0.0217(14) 0.0003(10) -0.0006(10) 0.0044(10)
C20 0.0079(11) 0.0210(13) 0.0192(13) 0.0002(10) -0.0017(9) 0.0033(10)
C21 0.0095(12) 0.0233(14) 0.0239(14) 0.0041(11) -0.0012(10) 0.0054(10)
C22 0.0112(12) 0.0308(16) 0.0203(14) 0.0039(11) -0.0004(10) 0.0065(11)
C23 0.0109(12) 0.0318(16) 0.0214(14) -0.0014(12) -0.0005(10) 0.0069(11)
C24 0.0083(11) 0.0221(14) 0.0216(14) -0.0009(11) 0.0006(10) 0.0028(10)
C25 0.0056(11) 0.0186(13) 0.0204(13) -0.0003(10) -0.0014(9) 0.0008(10)
C26 0.0199(14) 0.0263(15) 0.0275(15) 0.0092(12) 0.0015(11) 0.0071(12)
C27 0.0258(15) 0.0352(17) 0.0192(14) 0.0009(12) 0.0002(11) 0.0107(13)
C28 0.0141(12) 0.0183(13) 0.0226(14) 0.0000(10) 0.0019(10) 0.0052(10)
C29 0.0116(12) 0.0243(14) 0.0244(14) -0.0041(11) 0.0010(10) 0.0055(11)
C30 0.0178(13) 0.0181(13) 0.0241(14) -0.0011(11) 0.0027(11) 0.0032(11)
C31 0.0182(13) 0.0177(13) 0.0172(13) 0.0030(10) 0.0026(10) 0.0039(10)
C32 0.0195(13) 0.0174(13) 0.0209(14) 0.0019(11) 0.0005(11) 0.0017(11)
C33 0.0297(15) 0.0164(13) 0.0221(14) 0.0014(11) 0.0042(12) 0.0070(12)
C34 0.0211(14) 0.0187(13) 0.0250(15) 0.0045(11) 0.0062(11) 0.0090(11)
C35 0.0198(13) 0.0213(14) 0.0175(13) 0.0070(11) 0.0022(10) 0.0056(11)
C36 0.0206(14) 0.0187(13) 0.0184(13) -0.0015(10) 0.0020(11) 0.0046(11)
C37 0.0198(14) 0.0297(16) 0.0204(14) 0.0059(12) 0.0019(11) 0.0071(12)
C38 0.0142(13) 0.0224(14) 0.0193(14) 0.0012(11) -0.0001(10) 0.0021(11)
C39 0.0172(14) 0.0393(17) 0.0203(14) 0.0079(12) -0.0001(11) 0.0075(12)
C40 0.0188(14) 0.0301(16) 0.0273(16) 0.0096(12) 0.0040(12) 0.0067(12)
C41 0.0220(15) 0.0248(16) 0.046(2) 0.0011(14) 0.0012(13) 0.0078(13)
C42 0.028(4) 0.023(5) 0.036(6) 0.002(4) 0.004(4) 0.012(3)
C42A 0.030(3) 0.026(3) 0.047(5) 0.004(3) 0.006(4) 0.009(3)
C43 0.035(4) 0.024(3) 0.051(4) 0.005(3) 0.009(3) 0.011(3)
C43A 0.031(4) 0.022(4) 0.072(7) -0.012(4) -0.005(4) 0.010(3)
C44 0.030(3) 0.033(3) 0.048(4) -0.001(3) 0.005(3) 0.011(2)
C44A 0.027(4) 0.018(4) 0.032(5) 0.002(4) -0.009(4) -0.002(3)
C45 0.0200(16) 0.0227(16) 0.077(3) 0.0018(16) -0.0015(16) 0.0059(13)
C46 0.0220(14) 0.0205(14) 0.0280(15) 0.0063(11) 0.0019(11) 0.0069(11)
C47 0.0175(14) 0.0213(15) 0.0450(19) 0.0088(13) -0.0017(13) 0.0037(12)
C48 0.0153(13) 0.0281(15) 0.0215(14) 0.0061(11) 0.0005(11) 0.0052(11)
N7 0.046(2) 0.066(2) 0.045(2) -0.0029(17) -0.0041(15) 0.0288(18)
O1 0.0346(14) 0.114(3) 0.0352(14) -0.0063(15) -0.0014(11) 0.0393(16)
O2 0.0564(17) 0.0598(18) 0.0395(15) 0.0117(13) 0.0119(13) 0.0260(14)
O3 0.080(5) 0.111(6) 0.052(4) 0.004(4) -0.018(4) 0.066(5)
O3A 0.026(3) 0.094(5) 0.030(3) -0.012(3) -0.008(2) 0.027(3)
N8 0.0210(13) 0.0311(14) 0.0308(15) 0.0092(11) 0.0032(11) 0.0034(11)
O4 0.0404(14) 0.0686(18) 0.0247(12) 0.0050(11) 0.0022(10) 0.0325(13)
O5 0.075(2) 0.091(2) 0.0601(19) 0.0255(17) 0.0231(16) 0.063(2)
O6 0.0553(16) 0.0355(13) 0.0247(12) -0.0015(10) -0.0071(11) 0.0078(12)
N9 0.0195(12) 0.0377(15) 0.0208(13) -0.0054(11) -0.0051(10) 0.0043(11)
O7 0.0391(13) 0.0366(13) 0.0264(12) 0.0002(10) -0.0026(10) 0.0167(11)
O8 0.0531(16) 0.0674(19) 0.0414(15) 0.0224(13) 0.0188(12) 0.0322(14)
O9 0.0301(13) 0.0786(19) 0.0306(13) -0.0010(12) 0.0043(10) 0.0258(13)
N10 0.0203(12) 0.0300(14) 0.0182(12) 0.0069(10) 0.0025(9) 0.0105(10)
O10 0.0245(11) 0.0244(11) 0.0286(11) 0.0033(8) 0.0026(8) 0.0092(9)
O11 0.0319(12) 0.0251(12) 0.0510(15) -0.0017(10) 0.0166(11) 0.0049(10)
O12 0.0232(11) 0.0504(14) 0.0354(13) 0.0116(11) 0.0093(9) 0.0204(10)
N11 0.0266(13) 0.0270(13) 0.0307(14) 0.0092(11) 0.0081(11) 0.0093(11)
O13 0.0276(12) 0.0257(12) 0.0732(18) -0.0081(12) -0.0133(12) 0.0141(10)
O14 0.085(2) 0.0543(17) 0.0412(15) 0.0100(12) 0.0234(14) 0.0531(16)
O15 0.0294(13) 0.0409(14) 0.0483(15) 0.0123(12) -0.0069(11) 0.0007(11)
N12 0.0184(12) 0.0206(12) 0.0214(12) 0.0038(9) 0.0000(9) 0.0091(10)
O16 0.0154(10) 0.0328(11) 0.0224(10) 0.0033(8) 0.0021(8) 0.0044(8)
O17 0.0224(10) 0.0269(11) 0.0266(11) -0.0042(9) 0.0007(9) 0.0038(9)
O18 0.0236(11) 0.0379(12) 0.0227(11) -0.0019(9) 0.0074(8) 0.0095(9)
N13 0.0116(11) 0.0244(13) 0.0291(13) -0.0019(10) 0.0008(9) 0.0071(9)
O19 0.0221(10) 0.0255(11) 0.0281(11) -0.0074(9) -0.0061(8) 0.0081(9)
O20 0.0203(10) 0.0177(10) 0.0368(12) -0.0026(9) 0.0010(9) 0.0023(8)
O21 0.0180(10) 0.0267(11) 0.0269(11) -0.0001(9) -0.0020(8) 0.0062(8)
O22 0.0352(14) 0.0363(15) 0.108(3) 0.0284(16) -0.0330(15) 0.0003(12)
O23 0.0137(10) 0.0306(12) 0.0383(12) -0.0061(9) -0.0024(9) 0.0035(8)
O24 0.0266(12) 0.0306(13) 0.0392(14) 0.0063(11) -0.0022(10) -0.0006(10)
O25 0.0274(12) 0.0339(13) 0.0526(15) 0.0049(11) 0.0077(11) 0.0087(10)
O26 0.098(3) 0.0411(17) 0.110(3) -0.0101(18) 0.039(2) 0.0288(18)
O27 0.067(4) 0.186(8) 0.037(3) 0.017(4) 0.014(3) 0.084(5)

loop_
_atom_type_symbol
_atom_type_description
_atom_type_scat_dispersion_real
_atom_type_scat_dispersion_imag
_atom_type_scat_source
C C 0.0033 0.0016 'International Tables Vol C Tables 4.2.6.8 and 6.1.1.4'
H H 0.0000 0.0000 'International Tables Vol C Tables 4.2.6.8 and 6.1.1.4'
N N 0.0061 0.0033 'International Tables Vol C Tables 4.2.6.8 and 6.1.1.4'
O O 0.0106 0.0060 'International Tables Vol C Tables 4.2.6.8 and 6.1.1.4'

loop_
_geom_angle_atom_site_label_1
_geom_angle_atom_site_label_2
_geom_angle_atom_site_label_3
_geom_angle
C11 N1 C10 111.4(2)
C11 N1 H1A 109.4
C10 N1 H1A 109.3
C11 N1 H1B 109.3
C10 N1 H1B 109.4
H1A N1 H1B 108.0
C18 N2 C19 114.8(2)
C18 N2 H2A 108.6
C19 N2 H2A 108.6
C18 N2 H2B 108.6
C19 N2 H2B 108.6
H2A N2 H2B 107.5
C30 N3 C29 112.4(2)
C30 N3 H3A 109.1
C29 N3 H3A 109.1
C30 N3 H3B 109.1
C29 N3 H3B 109.1
H3A N3 H3B 107.9
C37 N4 C38 115.3(2)
C37 N4 H4A 108.4
C38 N4 H4A 108.4
C37 N4 H4B 108.4
C38 N4 H4B 108.4
H4A N4 H4B 107.5
C39 N5 C40 114.2(2)
C39 N5 H5A 108.7
C40 N5 H5A 108.7
C39 N5 H5B 108.7
C40 N5 H5B 108.7
H5A N5 H5B 107.6
C47 N6 C48 114.3(2)
C47 N6 H6A 108.7
C48 N6 H6A 108.7
C47 N6 H6B 108.7
C48 N6 H6B 108.7
H6A N6 H6B 107.6
C2 C1 C6 120.6(2)
C2 C1 C10 120.3(2)
C6 C1 C10 119.0(2)
C1 C2 C3 119.1(2)
C1 C2 C7 120.9(2)
C3 C2 C7 119.9(2)
C4 C3 C2 121.1(3)
C4 C3 C38 119.0(2)
C2 C3 C38 119.9(2)
C5 C4 C3 119.2(2)
C5 C4 C8 120.0(2)
C3 C4 C8 120.8(3)
C4 C5 C6 120.6(2)
C4 C5 C48 121.0(3)
C6 C5 C48 118.4(3)
C5 C6 C1 119.3(3)
C5 C6 C9 120.8(3)
C1 C6 C9 119.9(2)
C2 C7 H7A 109.5
C2 C7 H7B 109.5
H7A C7 H7B 109.5
C2 C7 H7C 109.5
H7A C7 H7C 109.5
H7B C7 H7C 109.5
C4 C8 H8A 109.5
C4 C8 H8B 109.5
H8A C8 H8B 109.5
C4 C8 H8C 109.5
H8A C8 H8C 109.5
H8B C8 H8C 109.5
C6 C9 H9A 109.5
C6 C9 H9B 109.5
H9A C9 H9B 109.5
C6 C9 H9C 109.5
H9A C9 H9C 109.5
H9B C9 H9C 109.5
N1 C10 C1 110.1(2)
N1 C10 H10A 109.6
C1 C10 H10A 109.6
N1 C10 H10B 109.6
C1 C10 H10B 109.6
H10A C10 H10B 108.2
N1 C11 C12 113.3(2)
N1 C11 H11A 108.9
C12 C11 H11A 108.9
N1 C11 H11B 108.9
C12 C11 H11B 108.9
H11A C11 H11B 107.7
C13 C12 C17 119.1(2)
C13 C12 C11 117.9(2)
C17 C12 C11 123.0(2)
C12 C13 C14 120.5(3)
C12 C13 H13 119.8
C14 C13 H13 119.7
C15 C14 C13 120.1(3)
C15 C14 H14 120.0
C13 C14 H14 120.0
C14 C15 C16 120.5(3)
C14 C15 H15 119.8
C16 C15 H15 119.8
C17 C16 C15 119.2(2)
C17 C16 C18 120.3(2)
C15 C16 C18 120.5(2)
C16 C17 C12 120.7(2)
C16 C17 H17 119.7
C12 C17 H17 119.7
N2 C18 C16 110.4(2)
N2 C18 H18A 109.6
C16 C18 H18A 109.6
N2 C18 H18B 109.6
C16 C18 H18B 109.6
H18A C18 H18B 108.1
N2 C19 C20 114.6(2)
N2 C19 H19A 108.6
C20 C19 H19A 108.6
N2 C19 H19B 108.6
C20 C19 H19B 108.6
H19A C19 H19B 107.6
C21 C20 C25 120.5(2)
C21 C20 C19 119.0(2)
C25 C20 C19 120.4(2)
C20 C21 C22 119.6(3)
C20 C21 C26 121.2(2)
C22 C21 C26 119.2(2)
C21 C22 C23 121.0(3)
C21 C22 C39 119.0(3)
C23 C22 C39 120.0(3)
C24 C23 C22 119.0(3)
C24 C23 C27 120.8(3)
C22 C23 C27 120.2(3)
C23 C24 C25 121.0(3)
C23 C24 C29 120.3(2)
C25 C24 C29 118.7(2)
C24 C25 C20 118.7(2)
C24 C25 C28 118.7(2)
C20 C25 C28 122.6(2)
C21 C26 H26A 109.5
C21 C26 H26B 109.5
H26A C26 H26B 109.5
C21 C26 H26C 109.5
H26A C26 H26C 109.5
H26B C26 H26C 109.5
C23 C27 H27A 109.5
C23 C27 H27B 109.5
H27A C27 H27B 109.5
C23 C27 H27C 109.5
H27A C27 H27C 109.5
H27B C27 H27C 109.5
C25 C28 H28A 109.5
C25 C28 H28B 109.5
H28A C28 H28B 109.5
C25 C28 H28C 109.5
H28A C28 H28C 109.5
H28B C28 H28C 109.5
N3 C29 C24 110.8(2)
N3 C29 H29A 109.5
C24 C29 H29A 109.5
N3 C29 H29B 109.5
C24 C29 H29B 109.5
H29A C29 H29B 108.1
N3 C30 C31 112.8(2)
N3 C30 H30A 109.0
C31 C30 H30A 109.0
N3 C30 H30B 109.0
C31 C30 H30B 109.0
H30A C30 H30B 107.8
C32 C31 C36 119.0(3)
C32 C31 C30 119.9(2)
C36 C31 C30 121.2(2)
C33 C32 C31 120.7(3)
C33 C32 H32 119.6
C31 C32 H32 119.6
C34 C33 C32 120.0(3)
C34 C33 H33 120.0
C32 C33 H33 120.0
C33 C34 C35 120.3(3)
C33 C34 H34 119.9
C35 C34 H34 119.9
C34 C35 C36 119.7(3)
C34 C35 C37 120.5(2)
C36 C35 C37 119.8(2)
C35 C36 C31 120.4(3)
C35 C36 H36 119.8
C31 C36 H36 119.8
N4 C37 C35 110.4(2)
N4 C37 H37A 109.6
C35 C37 H37A 109.6
N4 C37 H37B 109.6
C35 C37 H37B 109.6
H37A C37 H37B 108.1
C3 C38 N4 112.8(2)
C3 C38 H38A 109.0
N4 C38 H38A 109.0
C3 C38 H38B 109.0
N4 C38 H38B 109.0
H38A C38 H38B 107.8
N5 C39 C22 109.6(2)
N5 C39 H39A 109.8
C22 C39 H39A 109.8
N5 C39 H39B 109.8
C22 C39 H39B 109.8
H39A C39 H39B 108.2
C41 C40 N5 110.9(2)
C41 C40 H40A 109.5
N5 C40 H40A 109.5
C41 C40 H40B 109.5
N5 C40 H40B 109.5
H40A C40 H40B 108.1
C46 C41 C42A 118.0(4)
C46 C41 C42 119.1(5)
C42A C41 C42 28.1(3)
C46 C41 C40 120.2(3)
C42A C41 C40 120.5(4)
C42 C41 C40 117.9(5)
C42A C42 C43A 93.6(15)
C42A C42 C41 71.0(12)
C43A C42 C41 119.5(8)
C42A C42 C43 56.7(12)
C43A C42 C43 36.9(5)
C41 C42 C43 102.2(7)
C42 C42A C43 98.5(14)
C42 C42A C41 80.9(13)
C43 C42A C41 120.4(6)
C42 C42A C43A 60.5(13)
C43 C42A C43A 37.9(4)
C41 C42A C43A 110.6(6)
C43A C43 C42A 82.4(8)
C43A C43 C44 90.0(8)
C42A C43 C44 120.3(6)
C43A C43 C44A 57.9(7)
C42A C43 C44A 112.0(6)
C44 C43 C44A 32.1(4)
C43A C43 C42 57.5(7)
C42A C43 C42 24.9(4)
C44 C43 C42 115.2(6)
C44A C43 C42 95.2(6)
C43 C43A C42 85.6(9)
C43 C43A C44A 85.2(9)
C42 C43A C44A 121.0(7)
C43 C43A C42A 59.6(7)
C42 C43A C42A 25.9(4)
C44A C43A C42A 114.4(7)
C43 C43A C44 54.7(7)
C42 C43A C44 111.4(7)
C44A C43A C44 30.6(4)
C42A C43A C44 93.8(6)
C44A C44 C43 89.7(9)
C44A C44 C45 81.1(8)
C43 C44 C45 119.7(5)
C44A C44 C43A 54.5(8)
C43 C44 C43A 35.3(4)
C45 C44 C43A 107.0(5)
C44 C44A C43A 95.0(10)
C44 C44A C45 64.7(7)
C43A C44A C45 117.8(6)
C44 C44A C43 58.2(7)
C43A C44A C43 36.9(5)
C45 C44A C43 99.2(6)
C46 C45 C44 118.3(4)
C46 C45 C47 121.1(3)
C44 C45 C47 119.1(3)
C46 C45 C44A 116.7(4)
C44 C45 C44A 34.2(4)
C47 C45 C44A 117.6(4)
C45 C46 C41 121.4(3)
C45 C46 H46 119.3
C41 C46 H46 119.3
N6 C47 C45 110.5(3)
N6 C47 H47A 109.6
C45 C47 H47A 109.6
N6 C47 H47B 109.6
C45 C47 H47B 109.5
H47A C47 H47B 108.1
N6 C48 C5 110.2(2)
N6 C48 H48A 109.6
C5 C48 H48A 109.6
N6 C48 H48B 109.6
C5 C48 H48B 109.6
H48A C48 H48B 108.1
O2 N7 O1 121.6(3)
O2 N7 O3A 112.5(4)
O1 N7 O3A 118.4(4)
O2 N7 O3 122.8(4)
O1 N7 O3 111.2(4)
O3A N7 O3 50.6(4)
O3A O3 N7 61.3(5)
O3 O3A N7 68.2(5)
O5 N8 O6 120.4(3)
O5 N8 O4 120.6(3)
O6 N8 O4 119.0(3)
O8 N9 O9 121.4(3)
O8 N9 O7 120.0(3)
O9 N9 O7 118.5(3)
O10 N10 O11 120.0(2)
O10 N10 O12 120.5(2)
O11 N10 O12 119.5(2)
O15 N11 O13 120.2(3)
O15 N11 O14 122.5(3)
O13 N11 O14 117.3(3)
O16 N12 O17 121.2(2)
O16 N12 O18 120.6(2)
O17 N12 O18 118.2(2)
N12 O17 H17A 109.5
O20 N13 O19 121.2(2)
O20 N13 O21 119.6(2)
O19 N13 O21 119.2(2)
H22D O22 H22E 113.8(3)
H23D O23 H23E 106.2(2)
H24D O24 H24E 114(4)
H25D O25 H25E 105.6(2)
H26D O26 H26E 106.1(5)

loop_
_geom_bond_atom_site_label_1
_geom_bond_atom_site_label_2
_geom_bond_distance
N1 C11 1.485(3)
N1 C10 1.508(3)
N1 H1A 0.9000
N1 H1B 0.9000
N2 C18 1.497(3)
N2 C19 1.510(3)
N2 H2A 0.9000
N2 H2B 0.9000
N3 C30 1.494(4)
N3 C29 1.507(3)
N3 H3A 0.9000
N3 H3B 0.9000
N4 C37 1.500(4)
N4 C38 1.513(3)
N4 H4A 0.9000
N4 H4B 0.9000
N5 C39 1.507(4)
N5 C40 1.510(4)
N5 H5A 0.9000
N5 H5B 0.9000
N6 C47 1.495(4)
N6 C48 1.507(4)
N6 H6A 0.9000
N6 H6B 0.9000
C1 C2 1.401(4)
C1 C6 1.409(4)
C1 C10 1.513(4)
C2 C3 1.404(4)
C2 C7 1.512(4)
C3 C4 1.403(4)
C3 C38 1.511(4)
C4 C5 1.400(4)
C4 C8 1.515(4)
C5 C6 1.407(4)
C5 C48 1.511(4)
C6 C9 1.511(4)
C7 H7A 0.9600
C7 H7B 0.9600
C7 H7C 0.9600
C8 H8A 0.9600
C8 H8B 0.9600
C8 H8C 0.9600
C9 H9A 0.9600
C9 H9B 0.9600
C9 H9C 0.9600
C10 H10A 0.9700
C10 H10B 0.9700
C11 C12 1.511(4)
C11 H11A 0.9700
C11 H11B 0.9700
C12 C13 1.385(4)
C12 C17 1.397(4)
C13 C14 1.388(4)
C13 H13 0.9300
C14 C15 1.377(4)
C14 H14 0.9300
C15 C16 1.392(4)
C15 H15 0.9300
C16 C17 1.388(4)
C16 C18 1.506(4)
C17 H17 0.9300
C18 H18A 0.9700
C18 H18B 0.9700
C19 C20 1.518(4)
C19 H19A 0.9700
C19 H19B 0.9700
C20 C21 1.397(4)
C20 C25 1.415(4)
C21 C22 1.398(4)
C21 C26 1.518(4)
C22 C23 1.402(4)
C22 C39 1.516(4)
C23 C24 1.397(4)
C23 C27 1.520(4)
C24 C25 1.411(4)
C24 C29 1.508(4)
C25 C28 1.508(4)
C26 H26A 0.9600
C26 H26B 0.9600
C26 H26C 0.9600
C27 H27A 0.9600
C27 H27B 0.9600
C27 H27C 0.9600
C28 H28A 0.9600
C28 H28B 0.9600
C28 H28C 0.9600
C29 H29A 0.9700
C29 H29B 0.9700
C30 C31 1.505(4)
C30 H30A 0.9700
C30 H30B 0.9700
C31 C32 1.390(4)
C31 C36 1.397(4)
C32 C33 1.385(4)
C32 H32 0.9300
C33 C34 1.382(4)
C33 H33 0.9300
C34 C35 1.388(4)
C34 H34 0.9300
C35 C36 1.392(4)
C35 C37 1.505(4)
C36 H36 0.9300
C37 H37A 0.9700
C37 H37B 0.9700
C38 H38A 0.9700
C38 H38B 0.9700
C39 H39A 0.9700
C39 H39B 0.9700
C40 C41 1.502(4)
C40 H40A 0.9700
C40 H40B 0.9700
C41 C46 1.387(4)
C41 C42A 1.394(8)
C41 C42 1.455(11)
C42 C42A 0.694(9)
C42 C43A 1.382(13)
C42 C43 1.633(12)
C42A C43 1.380(10)
C42A C43A 1.585(12)
C43 C43A 0.983(11)
C43 C44 1.387(9)
C43 C44A 1.633(11)
C43A C44A 1.389(12)
C43A C44 1.701(11)
C44 C44A 0.868(9)
C44 C45 1.396(7)
C44A C45 1.525(10)
C45 C46 1.377(4)
C45 C47 1.516(4)
C46 H46 0.9300
C47 H47A 0.9700
C47 H47B 0.9700
C48 H48A 0.9700
C48 H48B 0.9700
N7 O2 1.220(4)
N7 O1 1.257(4)
N7 O3A 1.261(6)
N7 O3 1.335(7)
O3 O3A 1.111(9)
N8 O5 1.214(4)
N8 O6 1.247(3)
N8 O4 1.253(3)
N9 O8 1.229(4)
N9 O9 1.254(3)
N9 O7 1.255(3)
N10 O10 1.242(3)
N10 O11 1.249(3)
N10 O12 1.252(3)
N11 O15 1.220(3)
N11 O13 1.246(3)
N11 O14 1.247(3)
N12 O16 1.229(3)
N12 O17 1.260(3)
N12 O18 1.260(3)
O17 H17A 0.8200
N13 O20 1.243(3)
N13 O19 1.248(3)
N13 O21 1.268(3)
O22 H22D 0.810(3)
O22 H22E 0.802(3)
O23 H23D 0.805(2)
O23 H23E 1.006(2)
O24 H24D 0.93(5)
O24 H24E 0.96(5)
O25 H25D 0.918(2)
O25 H25E 0.916(2)
O26 H26D 1.17(4)
O26 H26E 0.983(3)
